data_7104732
loop_
_publ_author_name
'Paneque, Margarita'
'Poveda, Manuel L'
'Vattier, Florencia'
'Alvarez, Eleuterio'
'Carmona, Ernesto'

_publ_section_title
;
 Synthesis and structural characterization of a binuclear iridium
 complex with bridging, bidentate N-heterocyclic carbene coordination
 of 2,2':6',2''-terpyridine.
;
_journal_issue 37
_journal_name_full 'Chemical communications (Cambridge, England)'
_journal_page_first 5561
_journal_page_last 5563
_journal_paper_doi 10.1039/b909837b
_journal_volume 34
_journal_year 2009
_chemical_formula_moiety '2(C36 H43 B Ir N9), C4 H10 O'
_chemical_formula_sum 'C76 H96 B2 Ir2 N18 O'
_chemical_formula_weight 1683.73
_chemical_name_systematic
;
?
;
_space_group_IT_number 2
_symmetry_cell_setting triclinic
_symmetry_space_group_name_Hall '-P 1'
_symmetry_space_group_name_H-M 'P -1'
_atom_sites_solution_hydrogens geom
_atom_sites_solution_primary direct
_atom_sites_solution_secondary difmap
_audit_creation_method SHELXL-97
_cell_angle_alpha 100.103(4)
_cell_angle_beta 102.473(3)
_cell_angle_gamma 95.845(3)
_cell_formula_units_Z 1
_cell_length_a 10.2938(15)
_cell_length_b 11.8722(17)
_cell_length_c 16.064(2)
_cell_measurement_reflns_used 9872
_cell_measurement_temperature 223(2)
_cell_measurement_theta_max 23.74
_cell_measurement_theta_min 2.40
_cell_volume 1867.1(4)
_computing_cell_refinement 'Bruker (2006). APEX 2. Version 2.1.'
_computing_data_collection 'Bruker (2006). APEX 2. Version 2.1.'
_computing_data_reduction 'Bruker (2006). APEX 2. Version 2.1.'
_computing_molecular_graphics 'XP, SHELXTL v. 6.14 (Bruker, 2003)'
_computing_publication_material 'XCIF, SHELXTL v. 6.14 (Bruker, 2003)'
_computing_structure_refinement 'XL, SHELXTL v. 6.14 (Bruker, 2003)'
_computing_structure_solution 'Bruker (2006). APEX 2. Version 2.1.'
_diffrn_ambient_temperature 223(2)
_diffrn_detector_area_resol_mean 8.26
_diffrn_measured_fraction_theta_full 0.986
_diffrn_measured_fraction_theta_max 0.986
_diffrn_measurement_device_type
;
Bruker-Nonius X8kappa APEX II CCD area detector'
;
_diffrn_measurement_method 'phi and omega scans with narrow frames'
_diffrn_radiation_monochromator graphite
_diffrn_radiation_source 'fine-focus sealed tube'
_diffrn_radiation_type MoK\a
_diffrn_radiation_wavelength 0.71073
_diffrn_reflns_av_R_equivalents 0.0695
_diffrn_reflns_av_sigmaI/netI 0.0503
_diffrn_reflns_limit_h_max 12
_diffrn_reflns_limit_h_min -12
_diffrn_reflns_limit_k_max 14
_diffrn_reflns_limit_k_min -14
_diffrn_reflns_limit_l_max 16
_diffrn_reflns_limit_l_min -20
_diffrn_reflns_number 44999
_diffrn_reflns_theta_full 26.77
_diffrn_reflns_theta_max 26.77
_diffrn_reflns_theta_min 1.76
_diffrn_standards_decay_% 0
_exptl_absorpt_coefficient_mu 3.617
_exptl_absorpt_correction_T_max 0.7038
_exptl_absorpt_correction_T_min 0.5509
_exptl_absorpt_correction_type multi-scan
_exptl_absorpt_process_details
;
SADABS, Bruker (2006). APEX 2. Version 2.1. Bruker Analytical
X-ray Solutions, Madison, Wisconsin, USA.
;
_exptl_crystal_colour red
_exptl_crystal_density_diffrn 1.497
_exptl_crystal_density_method 'not measured'
_exptl_crystal_description plate
_exptl_crystal_F_000 850
_exptl_crystal_size_max 0.28
_exptl_crystal_size_mid 0.14
_exptl_crystal_size_min 0.10
_refine_diff_density_max 2.631
_refine_diff_density_min -2.369
_refine_diff_density_rms 0.172
_refine_ls_extinction_method none
_refine_ls_goodness_of_fit_ref 1.115
_refine_ls_hydrogen_treatment mixed
_refine_ls_matrix_type full
_refine_ls_number_parameters 480
_refine_ls_number_reflns 7919
_refine_ls_number_restraints 66
_refine_ls_restrained_S_all 1.111
_refine_ls_R_factor_all 0.0714
_refine_ls_R_factor_gt 0.0499
_refine_ls_shift/su_max 0.000
_refine_ls_shift/su_mean 0.000
_refine_ls_structure_factor_coef Fsqd
_refine_ls_weighting_details 'calc w=1/[\s^2^(Fo^2^)+(0.0632P)^2^+9.5263P] where P=(Fo^2^+2Fc^2^)/3'
_refine_ls_weighting_scheme calc
_refine_ls_wR_factor_gt 0.1220
_refine_ls_wR_factor_ref 0.1364
_reflns_number_gt 6146
_reflns_number_total 7919
_reflns_threshold_expression >2sigma(I)
_cod_data_source_file b909837b.txt
_cod_data_source_block 2_T
_cod_depositor_comments
;
The following automatic conversions were performed:
'_symmetry_cell_setting' value 'Triclinic' changed to 'triclinic'
according to '/home/saulius/struct/CIF-dictionaries/cif_core.dic'
dictionary named 'cif_core.dic' version 2.4.1 from 2010-06-29.

Automatic conversion script
Id: cif_fix_enum 1527 2010-12-29 10:47:43Z saulius 
;
_cod_original_sg_symbol_H-M P-1
_cod_database_code 7104732

loop_
_symmetry_equiv_pos_as_xyz
'x, y, z'
'-x, -y, -z'

loop_
_atom_site_label
_atom_site_type_symbol
_atom_site_fract_x
_atom_site_fract_y
_atom_site_fract_z
_atom_site_U_iso_or_equiv
_atom_site_adp_type
_atom_site_occupancy
_atom_site_symmetry_multiplicity
_atom_site_calc_flag
_atom_site_refinement_flags
_atom_site_disorder_assembly
_atom_site_disorder_group
Ir1 Ir 0.36654(3) 0.75562(2) 0.22552(2) 0.03258(11) Uani 1 1 d . . .
N1 N 0.2147(6) 0.8392(5) 0.2809(4) 0.0375(14) Uani 1 1 d . . .
N2 N 0.2352(6) 0.9592(5) 0.3001(4) 0.0380(15) Uani 1 1 d . . .
N3 N 0.3637(6) 0.8871(5) 0.1482(4) 0.0356(14) Uani 1 1 d . . .
N4 N 0.3617(6) 0.9999(5) 0.1880(4) 0.0345(14) Uani 1 1 d . . .
N5 N 0.5161(6) 0.8821(6) 0.3234(4) 0.0408(15) Uani 1 1 d . . .
N6 N 0.4862(7) 0.9932(5) 0.3419(4) 0.0398(15) Uani 1 1 d . . .
N7 N 0.6112(7) 0.7654(5) 0.1677(4) 0.0366(14) Uani 1 1 d D . .
H7N H 0.616(9) 0.842(2) 0.182(5) 0.044 Uiso 1 1 d D . .
N8 N 0.7819(6) 0.9413(6) 0.1638(4) 0.0414(16) Uani 1 1 d . . .
N9 N 0.9061(8) 1.2459(7) 0.1990(6) 0.061(2) Uani 1 1 d . . .
C1 C 0.1007(8) 0.8069(7) 0.3038(6) 0.0395(18) Uani 1 1 d . . .
C2 C 0.0494(8) 0.9044(7) 0.3367(6) 0.0432(19) Uani 1 1 d . . .
H2 H -0.0297 0.9056 0.3569 0.052 Uiso 1 1 calc R . .
C3 C 0.1357(8) 0.9979(7) 0.3340(5) 0.0362(17) Uani 1 1 d . . .
C4 C 0.0396(9) 0.6838(7) 0.2935(7) 0.056(3) Uani 1 1 d . . .
H4A H 0.0363 0.6419 0.2353 0.084 Uiso 1 1 calc R . .
H4B H -0.0509 0.6814 0.3023 0.084 Uiso 1 1 calc R . .
H4C H 0.0937 0.6483 0.3360 0.084 Uiso 1 1 calc R . .
C5 C 0.1287(10) 1.1242(7) 0.3627(6) 0.051(2) Uani 1 1 d . . .
H5A H 0.2086 1.1595 0.4077 0.077 Uiso 1 1 calc R . .
H5B H 0.0496 1.1328 0.3855 0.077 Uiso 1 1 calc R . .
H5C H 0.1236 1.1619 0.3134 0.077 Uiso 1 1 calc R . .
C6 C 0.3614(7) 0.8879(7) 0.0645(5) 0.0359(16) Uani 1 1 d . . .
C7 C 0.3563(8) 1.0011(7) 0.0507(5) 0.0393(18) Uani 1 1 d . . .
H7 H 0.3532 1.0257 -0.0022 0.047 Uiso 1 1 calc R . .
C8 C 0.3565(8) 1.0688(6) 0.1294(6) 0.0385(18) Uani 1 1 d . . .
C9 C 0.3603(10) 0.7825(7) -0.0013(6) 0.049(2) Uani 1 1 d . . .
H9A H 0.3958 0.7234 0.0280 0.074 Uiso 1 1 calc R . .
H9B H 0.4156 0.8012 -0.0402 0.074 Uiso 1 1 calc R . .
H9C H 0.2688 0.7541 -0.0345 0.074 Uiso 1 1 calc R . .
C10 C 0.3442(10) 1.1955(7) 0.1480(7) 0.055(2) Uani 1 1 d . . .
H10A H 0.2574 1.2051 0.1604 0.083 Uiso 1 1 calc R . .
H10B H 0.3522 1.2281 0.0977 0.083 Uiso 1 1 calc R . .
H10C H 0.4151 1.2351 0.1979 0.083 Uiso 1 1 calc R . .
C11 C 0.6287(8) 0.8767(8) 0.3821(6) 0.048(2) Uani 1 1 d . . .
C12 C 0.6705(10) 0.9841(9) 0.4379(6) 0.057(3) Uani 1 1 d . . .
H12 H 0.7475 1.0046 0.4842 0.069 Uiso 1 1 calc R . .
C13 C 0.5783(9) 1.0545(8) 0.4127(6) 0.049(2) Uani 1 1 d . . .
C14 C 0.6921(10) 0.7702(9) 0.3848(7) 0.061(3) Uani 1 1 d . . .
H14A H 0.6456 0.7204 0.4143 0.091 Uiso 1 1 calc R . .
H14B H 0.7858 0.7907 0.4159 0.091 Uiso 1 1 calc R . .
H14C H 0.6862 0.7298 0.3258 0.091 Uiso 1 1 calc R . .
C15 C 0.5719(12) 1.1749(8) 0.4555(7) 0.070(3) Uani 1 1 d . . .
H15A H 0.6256 1.2289 0.4332 0.105 Uiso 1 1 calc R . .
H15B H 0.6066 1.1849 0.5179 0.105 Uiso 1 1 calc R . .
H15C H 0.4793 1.1893 0.4435 0.105 Uiso 1 1 calc R . .
C16 C 0.3597(9) 0.6279(7) 0.2984(6) 0.045(2) Uani 1 1 d . . .
H16A H 0.4500 0.6075 0.3162 0.054 Uiso 1 1 calc R . .
H16B H 0.3307 0.6579 0.3512 0.054 Uiso 1 1 calc R . .
C17 C 0.2636(8) 0.5203(7) 0.2470(6) 0.042(2) Uani 1 1 d . . .
C18 C 0.1977(8) 0.5222(6) 0.1666(6) 0.0421(19) Uani 1 1 d . . .
C19 C 0.2203(8) 0.6343(7) 0.1343(5) 0.0413(18) Uani 1 1 d . . .
H19A H 0.1357 0.6663 0.1228 0.050 Uiso 1 1 calc R . .
H19B H 0.2487 0.6178 0.0795 0.050 Uiso 1 1 calc R . .
C20 C 0.2496(11) 0.4217(8) 0.2945(7) 0.060(3) Uani 1 1 d . . .
H20A H 0.1834 0.3590 0.2572 0.090 Uiso 1 1 calc R . .
H20B H 0.2210 0.4486 0.3473 0.090 Uiso 1 1 calc R . .
H20C H 0.3356 0.3943 0.3093 0.090 Uiso 1 1 calc R . .
C21 C 0.1009(11) 0.4268(8) 0.1040(7) 0.062(3) Uani 1 1 d . . .
H21A H 0.1318 0.4082 0.0509 0.093 Uiso 1 1 calc R . .
H21B H 0.0129 0.4512 0.0905 0.093 Uiso 1 1 calc R . .
H21C H 0.0949 0.3590 0.1297 0.093 Uiso 1 1 calc R . .
C22 C 0.5069(7) 0.6906(6) 0.1774(5) 0.0362(17) Uani 1 1 d . . .
C23 C 0.5171(8) 0.5724(7) 0.1465(6) 0.0421(19) Uani 1 1 d . . .
H23 H 0.4502 0.5143 0.1497 0.050 Uiso 1 1 calc R . .
C24 C 0.6215(10) 0.5420(8) 0.1126(6) 0.053(2) Uani 1 1 d . . .
H24 H 0.6259 0.4631 0.0942 0.063 Uiso 1 1 calc R . .
C25 C 0.7232(9) 0.6248(8) 0.1042(6) 0.051(2) Uani 1 1 d . . .
H25 H 0.7947 0.6031 0.0801 0.061 Uiso 1 1 calc R . .
C26 C 0.7133(8) 0.7365(7) 0.1322(5) 0.0401(18) Uani 1 1 d . . .
C27 C 0.8123(8) 0.8368(8) 0.1296(6) 0.0437(19) Uani 1 1 d . . .
C28 C 0.9260(8) 0.8279(9) 0.0949(6) 0.052(2) Uani 1 1 d . . .
H28 H 0.9462 0.7552 0.0717 0.063 Uiso 1 1 calc R . .
C29 C 1.0053(9) 0.9258(10) 0.0955(7) 0.060(3) Uani 1 1 d . . .
H29 H 1.0816 0.9210 0.0725 0.072 Uiso 1 1 calc R . .
C30 C 0.9768(9) 1.0326(10) 0.1291(6) 0.059(3) Uani 1 1 d . . .
H30 H 1.0317 1.1006 0.1285 0.070 Uiso 1 1 calc R . .
C31 C 0.8636(7) 1.0374(8) 0.1642(6) 0.0433(19) Uani 1 1 d . . .
C32 C 0.8280(8) 1.1504(8) 0.2031(6) 0.046(2) Uani 1 1 d . . .
C33 C 0.7188(10) 1.1561(9) 0.2395(7) 0.059(3) Uani 1 1 d . . .
H33 H 0.6658 1.0879 0.2418 0.071 Uiso 1 1 calc R . .
C34 C 0.6876(11) 1.2623(9) 0.2727(7) 0.065(3) Uani 1 1 d . . .
H34 H 0.6135 1.2679 0.2978 0.079 Uiso 1 1 calc R . .
C35 C 0.7690(13) 1.3614(10) 0.2679(8) 0.074(3) Uani 1 1 d . . .
H35 H 0.7511 1.4356 0.2896 0.088 Uiso 1 1 calc R . .
C36 C 0.8739(11) 1.3474(9) 0.2313(8) 0.070(3) Uani 1 1 d . . .
H36 H 0.9284 1.4144 0.2284 0.084 Uiso 1 1 calc R . .
B1 B 0.3605(9) 1.0273(7) 0.2850(6) 0.039(2) Uani 1 1 d . . .
H1 H 0.3589 1.1111 0.3033 0.047 Uiso 1 1 calc R . .
O1 O 0.163(4) 0.551(3) 0.512(2) 0.174(10) Uani 0.50 1 d PDU A -1
C37 C 0.023(5) 0.504(4) 0.504(11) 0.189(13) Uani 0.50 1 d PDU A -1
H37A H -0.0197 0.4555 0.4469 0.227 Uiso 0.50 1 calc PR A -1
H37B H 0.0116 0.4635 0.5506 0.227 Uiso 0.50 1 calc PR A -1
C38 C -0.018(8) 0.618(5) 0.516(4) 0.26(3) Uani 0.50 1 d PDU A -1
H38A H 0.0498 0.6737 0.5054 0.391 Uiso 0.50 1 calc PR A -1
H38B H -0.0286 0.6410 0.5745 0.391 Uiso 0.50 1 calc PR A -1
H38C H -0.1029 0.6163 0.4746 0.391 Uiso 0.50 1 calc PR A -1
C39 C 0.237(5) 0.456(4) 0.518(3) 0.181(14) Uani 0.50 1 d PDU A -1
H39A H 0.2070 0.3954 0.4654 0.218 Uiso 0.50 1 calc PR A -1
H39B H 0.2262 0.4226 0.5684 0.218 Uiso 0.50 1 calc PR A -1
C40 C 0.378(5) 0.504(4) 0.529(4) 0.206(19) Uani 0.50 1 d PDU A -1
H40A H 0.3841 0.5530 0.4871 0.309 Uiso 0.50 1 calc PR A -1
H40B H 0.4307 0.4420 0.5199 0.309 Uiso 0.50 1 calc PR A -1
H40C H 0.4128 0.5502 0.5876 0.309 Uiso 0.50 1 calc PR A -1

loop_
_atom_site_aniso_label
_atom_site_aniso_U_11
_atom_site_aniso_U_22
_atom_site_aniso_U_33
_atom_site_aniso_U_23
_atom_site_aniso_U_13
_atom_site_aniso_U_12
Ir1 0.02820(16) 0.02611(15) 0.04080(18) 0.00216(11) 0.01167(12) -0.00753(10)
N1 0.028(3) 0.034(3) 0.049(4) 0.004(3) 0.011(3) 0.002(3)
N2 0.037(3) 0.030(3) 0.044(4) 0.001(3) 0.014(3) -0.002(3)
N3 0.029(3) 0.030(3) 0.049(4) 0.007(3) 0.014(3) -0.001(2)
N4 0.032(3) 0.026(3) 0.044(4) 0.003(3) 0.014(3) -0.005(2)
N5 0.032(3) 0.044(4) 0.041(4) 0.001(3) 0.010(3) -0.009(3)
N6 0.039(4) 0.031(3) 0.042(4) -0.008(3) 0.016(3) -0.013(3)
N7 0.035(3) 0.029(3) 0.045(4) 0.002(3) 0.015(3) -0.002(3)
N8 0.028(3) 0.048(4) 0.046(4) 0.009(3) 0.009(3) -0.005(3)
N9 0.043(4) 0.048(5) 0.087(6) 0.014(4) 0.016(4) -0.018(3)
C1 0.030(4) 0.039(4) 0.050(5) 0.011(4) 0.013(3) -0.006(3)
C2 0.032(4) 0.048(5) 0.049(5) 0.004(4) 0.017(4) -0.003(3)
C3 0.035(4) 0.036(4) 0.038(4) 0.004(3) 0.012(3) 0.003(3)
C4 0.042(5) 0.040(5) 0.093(8) 0.015(5) 0.036(5) -0.006(4)
C5 0.056(5) 0.041(5) 0.058(6) 0.002(4) 0.024(5) 0.010(4)
C6 0.030(4) 0.038(4) 0.038(4) 0.004(3) 0.011(3) -0.001(3)
C7 0.035(4) 0.040(4) 0.045(5) 0.013(4) 0.012(3) -0.001(3)
C8 0.031(4) 0.031(4) 0.056(5) 0.010(4) 0.017(4) -0.002(3)
C9 0.060(6) 0.041(4) 0.042(5) 0.001(4) 0.015(4) -0.002(4)
C10 0.063(6) 0.034(4) 0.075(7) 0.015(4) 0.028(5) 0.008(4)
C11 0.036(4) 0.060(5) 0.041(5) 0.004(4) 0.006(4) -0.014(4)
C12 0.048(5) 0.063(6) 0.046(5) 0.002(5) 0.004(4) -0.025(5)
C13 0.045(5) 0.052(5) 0.044(5) -0.003(4) 0.018(4) -0.020(4)
C14 0.042(5) 0.070(7) 0.060(6) 0.011(5) 0.000(4) -0.004(5)
C15 0.083(8) 0.053(6) 0.057(6) -0.019(5) 0.022(6) -0.029(5)
C16 0.046(5) 0.038(4) 0.052(5) 0.005(4) 0.018(4) -0.001(4)
C17 0.043(4) 0.030(4) 0.062(6) 0.011(4) 0.028(4) 0.003(3)
C18 0.039(4) 0.028(4) 0.058(5) 0.002(4) 0.019(4) -0.010(3)
C19 0.037(4) 0.038(4) 0.041(4) -0.004(3) 0.008(3) -0.010(3)
C20 0.072(7) 0.035(4) 0.076(7) 0.013(4) 0.028(6) -0.003(4)
C21 0.073(7) 0.040(5) 0.065(6) -0.001(4) 0.024(5) -0.023(5)
C22 0.030(4) 0.032(4) 0.040(4) 0.010(3) 0.000(3) -0.011(3)
C23 0.042(4) 0.031(4) 0.051(5) 0.002(3) 0.017(4) -0.004(3)
C24 0.067(6) 0.036(4) 0.057(6) 0.005(4) 0.018(5) 0.009(4)
C25 0.041(5) 0.055(5) 0.064(6) 0.011(5) 0.028(4) 0.011(4)
C26 0.034(4) 0.044(4) 0.041(5) 0.006(4) 0.011(3) 0.002(3)
C27 0.026(4) 0.059(5) 0.045(5) 0.012(4) 0.009(3) -0.001(4)
C28 0.033(4) 0.066(6) 0.060(6) 0.012(5) 0.018(4) 0.007(4)
C29 0.031(4) 0.086(8) 0.063(6) 0.011(5) 0.020(4) -0.006(5)
C30 0.034(5) 0.080(7) 0.059(6) 0.014(5) 0.014(4) -0.011(5)
C31 0.023(4) 0.056(5) 0.048(5) 0.016(4) 0.005(3) -0.012(3)
C32 0.035(4) 0.048(5) 0.054(5) 0.020(4) 0.005(4) -0.010(4)
C33 0.052(6) 0.054(6) 0.068(6) 0.011(5) 0.021(5) -0.016(4)
C34 0.060(6) 0.059(6) 0.076(7) 0.005(5) 0.028(5) -0.006(5)
C35 0.082(8) 0.054(6) 0.085(8) 0.015(6) 0.023(7) 0.000(6)
C36 0.062(7) 0.053(6) 0.090(8) 0.010(6) 0.021(6) -0.015(5)
B1 0.038(5) 0.028(4) 0.050(5) 0.000(4) 0.017(4) -0.005(4)
O1 0.23(2) 0.15(2) 0.144(18) 0.067(18) 0.03(2) 0.023(19)
C37 0.24(3) 0.16(3) 0.17(3) 0.04(3) 0.05(4) 0.02(2)
C38 0.32(4) 0.25(4) 0.24(5) 0.09(4) 0.04(4) 0.14(4)
C39 0.24(3) 0.17(3) 0.13(2) 0.06(2) 0.02(3) 0.04(2)
C40 0.23(3) 0.15(4) 0.20(4) 0.03(3) -0.02(4) 0.02(3)

loop_
_atom_type_symbol
_atom_type_description
_atom_type_scat_dispersion_real
_atom_type_scat_dispersion_imag
_atom_type_scat_source
C C 0.0033 0.0016 'International Tables Vol C Tables 4.2.6.8 and 6.1.1.4'
H H 0.0000 0.0000 'International Tables Vol C Tables 4.2.6.8 and 6.1.1.4'
B B 0.0013 0.0007 'International Tables Vol C Tables 4.2.6.8 and 6.1.1.4'
N N 0.0061 0.0033 'International Tables Vol C Tables 4.2.6.8 and 6.1.1.4'
O O 0.0106 0.0060 'International Tables Vol C Tables 4.2.6.8 and 6.1.1.4'
Ir Ir -1.4442 7.9887 'International Tables Vol C Tables 4.2.6.8 and 6.1.1.4'

loop_
_geom_angle_atom_site_label_1
_geom_angle_atom_site_label_2
_geom_angle_atom_site_label_3
_geom_angle
_geom_angle_site_symmetry_1
_geom_angle_site_symmetry_3
_geom_angle_publ_flag
C22 Ir1 C16 90.6(3) . . ?
C22 Ir1 C19 90.3(3) . . ?
C16 Ir1 C19 82.1(3) . . ?
C22 Ir1 N3 91.2(3) . . ?
C16 Ir1 N3 177.4(3) . . ?
C19 Ir1 N3 96.0(3) . . ?
C22 Ir1 N5 90.9(3) . . ?
C16 Ir1 N5 97.0(3) . . ?
C19 Ir1 N5 178.5(3) . . ?
N3 Ir1 N5 84.8(3) . . ?
C22 Ir1 N1 176.6(3) . . ?
C16 Ir1 N1 91.8(3) . . ?
C19 Ir1 N1 92.3(3) . . ?
N3 Ir1 N1 86.4(2) . . ?
N5 Ir1 N1 86.5(2) . . ?
C1 N1 N2 105.9(6) . . ?
C1 N1 Ir1 137.8(5) . . ?
N2 N1 Ir1 116.3(4) . . ?
C3 N2 N1 109.7(6) . . ?
C3 N2 B1 129.7(6) . . ?
N1 N2 B1 120.6(6) . . ?
C6 N3 N4 106.6(6) . . ?
C6 N3 Ir1 135.0(5) . . ?
N4 N3 Ir1 118.3(5) . . ?
C8 N4 N3 109.9(6) . . ?
C8 N4 B1 130.8(6) . . ?
N3 N4 B1 119.3(6) . . ?
C11 N5 N6 107.1(7) . . ?
C11 N5 Ir1 134.9(6) . . ?
N6 N5 Ir1 117.2(5) . . ?
C13 N6 N5 109.3(7) . . ?
C13 N6 B1 131.0(7) . . ?
N5 N6 B1 119.7(6) . . ?
C26 N7 C22 126.6(7) . . ?
C26 N7 H7N 111(6) . . ?
C22 N7 H7N 123(6) . . ?
C31 N8 C27 118.6(7) . . ?
C36 N9 C32 117.4(9) . . ?
N1 C1 C2 109.6(7) . . ?
N1 C1 C4 124.1(7) . . ?
C2 C1 C4 126.3(7) . . ?
C3 C2 C1 106.8(7) . . ?
C3 C2 H2 126.6 . . ?
C1 C2 H2 126.6 . . ?
N2 C3 C2 108.0(7) . . ?
N2 C3 C5 123.1(7) . . ?
C2 C3 C5 128.9(7) . . ?
C1 C4 H4A 109.5 . . ?
C1 C4 H4B 109.5 . . ?
H4A C4 H4B 109.5 . . ?
C1 C4 H4C 109.5 . . ?
H4A C4 H4C 109.5 . . ?
H4B C4 H4C 109.5 . . ?
C3 C5 H5A 109.5 . . ?
C3 C5 H5B 109.5 . . ?
H5A C5 H5B 109.5 . . ?
C3 C5 H5C 109.5 . . ?
H5A C5 H5C 109.5 . . ?
H5B C5 H5C 109.5 . . ?
N3 C6 C7 109.1(7) . . ?
N3 C6 C9 123.5(7) . . ?
C7 C6 C9 127.3(7) . . ?
C8 C7 C6 106.6(7) . . ?
C8 C7 H7 126.7 . . ?
C6 C7 H7 126.7 . . ?
N4 C8 C7 107.7(7) . . ?
N4 C8 C10 124.8(8) . . ?
C7 C8 C10 127.4(8) . . ?
C6 C9 H9A 109.5 . . ?
C6 C9 H9B 109.5 . . ?
H9A C9 H9B 109.5 . . ?
C6 C9 H9C 109.5 . . ?
H9A C9 H9C 109.5 . . ?
H9B C9 H9C 109.5 . . ?
C8 C10 H10A 109.5 . . ?
C8 C10 H10B 109.5 . . ?
H10A C10 H10B 109.5 . . ?
C8 C10 H10C 109.5 . . ?
H10A C10 H10C 109.5 . . ?
H10B C10 H10C 109.5 . . ?
N5 C11 C12 108.8(9) . . ?
N5 C11 C14 123.4(8) . . ?
C12 C11 C14 127.8(9) . . ?
C13 C12 C11 107.2(8) . . ?
C13 C12 H12 126.4 . . ?
C11 C12 H12 126.4 . . ?
N6 C13 C12 107.6(8) . . ?
N6 C13 C15 124.2(10) . . ?
C12 C13 C15 128.1(9) . . ?
C11 C14 H14A 109.5 . . ?
C11 C14 H14B 109.5 . . ?
H14A C14 H14B 109.5 . . ?
C11 C14 H14C 109.5 . . ?
H14A C14 H14C 109.5 . . ?
H14B C14 H14C 109.5 . . ?
C13 C15 H15A 109.5 . . ?
C13 C15 H15B 109.5 . . ?
H15A C15 H15B 109.5 . . ?
C13 C15 H15C 109.5 . . ?
H15A C15 H15C 109.5 . . ?
H15B C15 H15C 109.5 . . ?
C17 C16 Ir1 111.5(6) . . ?
C17 C16 H16A 109.3 . . ?
Ir1 C16 H16A 109.3 . . ?
C17 C16 H16B 109.3 . . ?
Ir1 C16 H16B 109.3 . . ?
H16A C16 H16B 108.0 . . ?
C18 C17 C20 126.2(8) . . ?
C18 C17 C16 117.7(7) . . ?
C20 C17 C16 116.0(8) . . ?
C17 C18 C21 127.2(8) . . ?
C17 C18 C19 117.2(7) . . ?
C21 C18 C19 115.6(8) . . ?
C18 C19 Ir1 111.2(6) . . ?
C18 C19 H19A 109.4 . . ?
Ir1 C19 H19A 109.4 . . ?
C18 C19 H19B 109.4 . . ?
Ir1 C19 H19B 109.4 . . ?
H19A C19 H19B 108.0 . . ?
C17 C20 H20A 109.5 . . ?
C17 C20 H20B 109.5 . . ?
H20A C20 H20B 109.5 . . ?
C17 C20 H20C 109.5 . . ?
H20A C20 H20C 109.5 . . ?
H20B C20 H20C 109.5 . . ?
C18 C21 H21A 109.5 . . ?
C18 C21 H21B 109.5 . . ?
H21A C21 H21B 109.5 . . ?
C18 C21 H21C 109.5 . . ?
H21A C21 H21C 109.5 . . ?
H21B C21 H21C 109.5 . . ?
N7 C22 C23 112.6(7) . . ?
N7 C22 Ir1 118.3(5) . . ?
C23 C22 Ir1 129.0(5) . . ?
C24 C23 C22 121.4(7) . . ?
C24 C23 H23 119.3 . . ?
C22 C23 H23 119.3 . . ?
C23 C24 C25 122.1(8) . . ?
C23 C24 H24 119.0 . . ?
C25 C24 H24 119.0 . . ?
C26 C25 C24 116.8(8) . . ?
C26 C25 H25 121.6 . . ?
C24 C25 H25 121.6 . . ?
N7 C26 C25 120.5(7) . . ?
N7 C26 C27 114.8(7) . . ?
C25 C26 C27 124.6(7) . . ?
N8 C27 C28 121.5(8) . . ?
N8 C27 C26 113.5(7) . . ?
C28 C27 C26 125.0(8) . . ?
C29 C28 C27 118.6(9) . . ?
C29 C28 H28 120.7 . . ?
C27 C28 H28 120.7 . . ?
C28 C29 C30 121.2(8) . . ?
C28 C29 H29 119.4 . . ?
C30 C29 H29 119.4 . . ?
C29 C30 C31 118.3(9) . . ?
C29 C30 H30 120.9 . . ?
C31 C30 H30 120.9 . . ?
N8 C31 C30 121.8(9) . . ?
N8 C31 C32 117.1(7) . . ?
C30 C31 C32 121.1(8) . . ?
N9 C32 C33 121.8(9) . . ?
N9 C32 C31 116.6(8) . . ?
C33 C32 C31 121.7(8) . . ?
C34 C33 C32 119.7(9) . . ?
C34 C33 H33 120.1 . . ?
C32 C33 H33 120.1 . . ?
C33 C34 C35 118.3(10) . . ?
C33 C34 H34 120.9 . . ?
C35 C34 H34 120.9 . . ?
C36 C35 C34 117.9(11) . . ?
C36 C35 H35 121.0 . . ?
C34 C35 H35 121.0 . . ?
N9 C36 C35 124.9(10) . . ?
N9 C36 H36 117.5 . . ?
C35 C36 H36 117.5 . . ?
N4 B1 N2 110.1(6) . . ?
N4 B1 N6 111.1(6) . . ?
N2 B1 N6 108.0(7) . . ?
N4 B1 H1 109.2 . . ?
N2 B1 H1 109.2 . . ?
N6 B1 H1 109.2 . . ?
C39 O1 C37 106(4) . . ?
C38 C37 O1 93(4) . . ?
C38 C37 H37A 113.1 . . ?
O1 C37 H37A 113.1 . . ?
C38 C37 H37B 113.1 . . ?
O1 C37 H37B 113.1 . . ?
H37A C37 H37B 110.5 . . ?
C37 C38 H38A 109.5 . . ?
C37 C38 H38B 109.5 . . ?
H38A C38 H38B 109.5 . . ?
C37 C38 H38C 109.5 . . ?
H38A C38 H38C 109.5 . . ?
H38B C38 H38C 109.5 . . ?
O1 C39 C40 106(4) . . ?
O1 C39 H39A 110.6 . . ?
C40 C39 H39A 110.6 . . ?
O1 C39 H39B 110.6 . . ?
C40 C39 H39B 110.6 . . ?
H39A C39 H39B 108.7 . . ?
C39 C40 H40A 109.5 . . ?
C39 C40 H40B 109.5 . . ?
H40A C40 H40B 109.5 . . ?
C39 C40 H40C 109.5 . . ?
H40A C40 H40C 109.5 . . ?
H40B C40 H40C 109.5 . . ?

loop_
_geom_bond_atom_site_label_1
_geom_bond_atom_site_label_2
_geom_bond_distance
_geom_bond_site_symmetry_2
_geom_bond_publ_flag
Ir1 C22 1.945(8) . ?
Ir1 C16 2.076(8) . ?
Ir1 C19 2.087(7) . ?
Ir1 N3 2.157(6) . ?
Ir1 N5 2.179(6) . ?
Ir1 N1 2.196(6) . ?
N1 C1 1.343(9) . ?
N1 N2 1.388(9) . ?
N2 C3 1.344(10) . ?
N2 B1 1.538(10) . ?
N3 C6 1.342(10) . ?
N3 N4 1.385(8) . ?
N4 C8 1.348(10) . ?
N4 B1 1.537(11) . ?
N5 C11 1.343(11) . ?
N5 N6 1.381(9) . ?
N6 C13 1.352(11) . ?
N6 B1 1.549(12) . ?
N7 C26 1.345(10) . ?
N7 C22 1.375(9) . ?
N7 H7N 0.90(2) . ?
N8 C31 1.345(10) . ?
N8 C27 1.361(11) . ?
N9 C36 1.329(14) . ?
N9 C32 1.342(10) . ?
C1 C2 1.389(12) . ?
C1 C4 1.497(11) . ?
C2 C3 1.362(11) . ?
C2 H2 0.9400 . ?
C3 C5 1.504(11) . ?
C4 H4A 0.9700 . ?
C4 H4B 0.9700 . ?
C4 H4C 0.9700 . ?
C5 H5A 0.9700 . ?
C5 H5B 0.9700 . ?
C5 H5C 0.9700 . ?
C6 C7 1.404(11) . ?
C6 C9 1.487(11) . ?
C7 C8 1.373(11) . ?
C7 H7 0.9400 . ?
C8 C10 1.506(11) . ?
C9 H9A 0.9700 . ?
C9 H9B 0.9700 . ?
C9 H9C 0.9700 . ?
C10 H10A 0.9700 . ?
C10 H10B 0.9700 . ?
C10 H10C 0.9700 . ?
C11 C12 1.391(13) . ?
C11 C14 1.484(14) . ?
C12 C13 1.370(14) . ?
C12 H12 0.9400 . ?
C13 C15 1.488(13) . ?
C14 H14A 0.9700 . ?
C14 H14B 0.9700 . ?
C14 H14C 0.9700 . ?
C15 H15A 0.9700 . ?
C15 H15B 0.9700 . ?
C15 H15C 0.9700 . ?
C16 C17 1.520(11) . ?
C16 H16A 0.9800 . ?
C16 H16B 0.9800 . ?
C17 C18 1.327(13) . ?
C17 C20 1.517(11) . ?
C18 C21 1.492(12) . ?
C18 C19 1.526(11) . ?
C19 H19A 0.9800 . ?
C19 H19B 0.9800 . ?
C20 H20A 0.9700 . ?
C20 H20B 0.9700 . ?
C20 H20C 0.9700 . ?
C21 H21A 0.9700 . ?
C21 H21B 0.9700 . ?
C21 H21C 0.9700 . ?
C22 C23 1.427(11) . ?
C23 C24 1.357(12) . ?
C23 H23 0.9400 . ?
C24 C25 1.407(13) . ?
C24 H24 0.9400 . ?
C25 C26 1.345(12) . ?
C25 H25 0.9400 . ?
C26 C27 1.499(11) . ?
C27 C28 1.407(11) . ?
C28 C29 1.348(13) . ?
C28 H28 0.9400 . ?
C29 C30 1.374(15) . ?
C29 H29 0.9400 . ?
C30 C31 1.402(12) . ?
C30 H30 0.9400 . ?
C31 C32 1.493(13) . ?
C32 C33 1.377(13) . ?
C33 C34 1.376(14) . ?
C33 H33 0.9400 . ?
C34 C35 1.397(14) . ?
C34 H34 0.9400 . ?
C35 C36 1.348(16) . ?
C35 H35 0.9400 . ?
C36 H36 0.9400 . ?
B1 H1 0.9900 . ?
O1 C39 1.431(19) . ?
O1 C37 1.45(2) . ?
C37 C38 1.45(2) . ?
C37 H37A 0.9800 . ?
C37 H37B 0.9800 . ?
C38 H38A 0.9700 . ?
C38 H38B 0.9700 . ?
C38 H38C 0.9700 . ?
C39 C40 1.47(2) . ?
C39 H39A 0.9800 . ?
C39 H39B 0.9800 . ?
C40 H40A 0.9700 . ?
C40 H40B 0.9700 . ?
C40 H40C 0.9700 . ?

loop_
_geom_hbond_atom_site_label_D
_geom_hbond_atom_site_label_H
_geom_hbond_atom_site_label_A
_geom_hbond_distance_DH
_geom_hbond_distance_HA
_geom_hbond_distance_DA
_geom_hbond_angle_DHA
_geom_hbond_site_symmetry_A
N7 H7N N8 0.90(2) 2.08(8) 2.608(9) 117(7) .

loop_
_geom_torsion_atom_site_label_1
_geom_torsion_atom_site_label_2
_geom_torsion_atom_site_label_3
_geom_torsion_atom_site_label_4
_geom_torsion
_geom_torsion_site_symmetry_1
_geom_torsion_site_symmetry_2
_geom_torsion_site_symmetry_3
_geom_torsion_site_symmetry_4
_geom_torsion_publ_flag
C16 Ir1 N1 C1 -39.0(9) . . . . ?
C19 Ir1 N1 C1 43.1(9) . . . . ?
N3 Ir1 N1 C1 139.0(9) . . . . ?
N5 Ir1 N1 C1 -135.9(9) . . . . ?
C16 Ir1 N1 N2 140.4(6) . . . . ?
C19 Ir1 N1 N2 -137.4(6) . . . . ?
N3 Ir1 N1 N2 -41.5(5) . . . . ?
N5 Ir1 N1 N2 43.5(6) . . . . ?
C1 N1 N2 C3 0.2(9) . . . . ?
Ir1 N1 N2 C3 -179.4(5) . . . . ?
C1 N1 N2 B1 178.0(7) . . . . ?
Ir1 N1 N2 B1 -1.7(9) . . . . ?
C22 Ir1 N3 C6 46.5(7) . . . . ?
C19 Ir1 N3 C6 -44.0(7) . . . . ?
N5 Ir1 N3 C6 137.3(7) . . . . ?
N1 Ir1 N3 C6 -135.9(7) . . . . ?
C22 Ir1 N3 N4 -134.7(5) . . . . ?
C19 Ir1 N3 N4 134.9(5) . . . . ?
N5 Ir1 N3 N4 -43.9(5) . . . . ?
N1 Ir1 N3 N4 42.9(5) . . . . ?
C6 N3 N4 C8 0.8(8) . . . . ?
Ir1 N3 N4 C8 -178.4(5) . . . . ?
C6 N3 N4 B1 178.7(6) . . . . ?
Ir1 N3 N4 B1 -0.5(8) . . . . ?
C22 Ir1 N5 C11 -51.9(8) . . . . ?
C16 Ir1 N5 C11 38.9(8) . . . . ?
N3 Ir1 N5 C11 -143.0(8) . . . . ?
N1 Ir1 N5 C11 130.3(8) . . . . ?
C22 Ir1 N5 N6 139.5(5) . . . . ?
C16 Ir1 N5 N6 -129.7(5) . . . . ?
N3 Ir1 N5 N6 48.4(5) . . . . ?
N1 Ir1 N5 N6 -38.3(5) . . . . ?
C11 N5 N6 C13 -1.3(8) . . . . ?
Ir1 N5 N6 C13 170.3(5) . . . . ?
C11 N5 N6 B1 -180.0(7) . . . . ?
Ir1 N5 N6 B1 -8.4(8) . . . . ?
N2 N1 C1 C2 0.1(9) . . . . ?
Ir1 N1 C1 C2 179.6(6) . . . . ?
N2 N1 C1 C4 179.3(9) . . . . ?
Ir1 N1 C1 C4 -1.2(14) . . . . ?
N1 C1 C2 C3 -0.4(10) . . . . ?
C4 C1 C2 C3 -179.6(9) . . . . ?
N1 N2 C3 C2 -0.5(9) . . . . ?
B1 N2 C3 C2 -178.0(8) . . . . ?
N1 N2 C3 C5 179.3(8) . . . . ?
B1 N2 C3 C5 1.9(13) . . . . ?
C1 C2 C3 N2 0.5(10) . . . . ?
C1 C2 C3 C5 -179.3(9) . . . . ?
N4 N3 C6 C7 -0.7(8) . . . . ?
Ir1 N3 C6 C7 178.2(5) . . . . ?
N4 N3 C6 C9 -179.0(7) . . . . ?
Ir1 N3 C6 C9 0.0(12) . . . . ?
N3 C6 C7 C8 0.5(9) . . . . ?
C9 C6 C7 C8 178.6(8) . . . . ?
N3 N4 C8 C7 -0.5(8) . . . . ?
B1 N4 C8 C7 -178.1(7) . . . . ?
N3 N4 C8 C10 175.9(7) . . . . ?
B1 N4 C8 C10 -1.7(13) . . . . ?
C6 C7 C8 N4 0.0(9) . . . . ?
C6 C7 C8 C10 -176.3(8) . . . . ?
N6 N5 C11 C12 0.0(9) . . . . ?
Ir1 N5 C11 C12 -169.5(6) . . . . ?
N6 N5 C11 C14 179.0(8) . . . . ?
Ir1 N5 C11 C14 9.6(13) . . . . ?
N5 C11 C12 C13 1.4(10) . . . . ?
C14 C11 C12 C13 -177.6(9) . . . . ?
N5 N6 C13 C12 2.2(9) . . . . ?
B1 N6 C13 C12 -179.4(8) . . . . ?
N5 N6 C13 C15 -175.0(8) . . . . ?
B1 N6 C13 C15 3.4(13) . . . . ?
C11 C12 C13 N6 -2.2(10) . . . . ?
C11 C12 C13 C15 174.9(9) . . . . ?
C22 Ir1 C16 C17 -87.4(6) . . . . ?
C19 Ir1 C16 C17 2.8(6) . . . . ?
N5 Ir1 C16 C17 -178.4(5) . . . . ?
N1 Ir1 C16 C17 94.9(6) . . . . ?
Ir1 C16 C17 C18 -1.1(9) . . . . ?
Ir1 C16 C17 C20 -179.4(6) . . . . ?
C20 C17 C18 C21 -3.0(15) . . . . ?
C16 C17 C18 C21 178.9(8) . . . . ?
C20 C17 C18 C19 175.8(8) . . . . ?
C16 C17 C18 C19 -2.3(11) . . . . ?
C17 C18 C19 Ir1 4.6(9) . . . . ?
C21 C18 C19 Ir1 -176.5(6) . . . . ?
C22 Ir1 C19 C18 86.7(6) . . . . ?
C16 Ir1 C19 C18 -3.9(6) . . . . ?
N3 Ir1 C19 C18 178.0(5) . . . . ?
N1 Ir1 C19 C18 -95.4(6) . . . . ?
C26 N7 C22 C23 1.2(12) . . . . ?
C26 N7 C22 Ir1 -176.8(6) . . . . ?
C16 Ir1 C22 N7 -139.6(6) . . . . ?
C19 Ir1 C22 N7 138.3(6) . . . . ?
N3 Ir1 C22 N7 42.3(6) . . . . ?
N5 Ir1 C22 N7 -42.6(6) . . . . ?
C16 Ir1 C22 C23 42.7(8) . . . . ?
C19 Ir1 C22 C23 -39.4(8) . . . . ?
N3 Ir1 C22 C23 -135.4(8) . . . . ?
N5 Ir1 C22 C23 139.7(8) . . . . ?
N7 C22 C23 C24 0.5(12) . . . . ?
Ir1 C22 C23 C24 178.4(7) . . . . ?
C22 C23 C24 C25 -1.5(15) . . . . ?
C23 C24 C25 C26 0.6(15) . . . . ?
C22 N7 C26 C25 -2.1(13) . . . . ?
C22 N7 C26 C27 179.5(8) . . . . ?
C24 C25 C26 N7 1.1(14) . . . . ?
C24 C25 C26 C27 179.3(9) . . . . ?
C31 N8 C27 C28 -0.3(12) . . . . ?
C31 N8 C27 C26 -179.5(7) . . . . ?
N7 C26 C27 N8 -0.1(11) . . . . ?
C25 C26 C27 N8 -178.4(9) . . . . ?
N7 C26 C27 C28 -179.3(8) . . . . ?
C25 C26 C27 C28 2.4(14) . . . . ?
N8 C27 C28 C29 -0.3(14) . . . . ?
C26 C27 C28 C29 178.8(9) . . . . ?
C27 C28 C29 C30 -0.1(15) . . . . ?
C28 C29 C30 C31 1.0(16) . . . . ?
C27 N8 C31 C30 1.2(13) . . . . ?
C27 N8 C31 C32 -179.4(7) . . . . ?
C29 C30 C31 N8 -1.6(14) . . . . ?
C29 C30 C31 C32 179.1(9) . . . . ?
C36 N9 C32 C33 -0.3(15) . . . . ?
C36 N9 C32 C31 178.4(9) . . . . ?
N8 C31 C32 N9 -176.6(8) . . . . ?
C30 C31 C32 N9 2.8(13) . . . . ?
N8 C31 C32 C33 2.1(13) . . . . ?
C30 C31 C32 C33 -178.5(9) . . . . ?
N9 C32 C33 C34 0.3(16) . . . . ?
C31 C32 C33 C34 -178.4(9) . . . . ?
C32 C33 C34 C35 0.0(17) . . . . ?
C33 C34 C35 C36 -0.2(18) . . . . ?
C32 N9 C36 C35 0.1(18) . . . . ?
C34 C35 C36 N9 0(2) . . . . ?
C8 N4 B1 N2 117.4(8) . . . . ?
N3 N4 B1 N2 -60.0(9) . . . . ?
C8 N4 B1 N6 -123.0(8) . . . . ?
N3 N4 B1 N6 59.6(8) . . . . ?
C3 N2 B1 N4 -121.5(8) . . . . ?
N1 N2 B1 N4 61.2(10) . . . . ?
C3 N2 B1 N6 117.0(9) . . . . ?
N1 N2 B1 N6 -60.3(9) . . . . ?
C13 N6 B1 N4 127.8(8) . . . . ?
N5 N6 B1 N4 -54.0(8) . . . . ?
C13 N6 B1 N2 -111.4(9) . . . . ?
N5 N6 B1 N2 66.9(8) . . . . ?
C39 O1 C37 C38 170(6) . . . . ?
C37 O1 C39 C40 -178(8) . . . . ?
